data_2022275
loop_
_publ_author_name
'Zuo, Yuxiang'
'Yang, Jie'
'Chen, Cheng'
'Xue, Yun-Shan'
'Zhang, Jun'

_publ_section_title
;
 Assembly of two novel coordination polymers by selecting ditopic or
 chelating auxiliary ligands with naphthalene-2,6-dicarboxylic acid:
 synthesis, structure and luminescence sensing
;
_journal_coeditor_code QF3043
_journal_issue 12
_journal_name_full 'Acta Crystallographica Section C'
_journal_page_first
;
;
_journal_paper_doi 10.1107/S2053229620015260
_journal_volume 76
_journal_year 2020
_chemical_formula_iupac '[Zn (C12 H6 O4) (C10 H9 N3)], 0.5H2 O'
_chemical_formula_moiety 'C22 H15 N3 O4 Zn, 0.5(H2 O)'
_chemical_formula_sum 'C22 H16 N3 O4.5 Zn'
_chemical_formula_weight 459.75
_chemical_name_systematic
'Poly[[[\m-bis(pyridin-4-yl)amine-\k^2^<i>N</i>:<i>N</i>'](\m-naphthalene-2,6-dicarboxylato-\k^2^<i>O</i>^2^:<i>O</i>^6^)zinc(II)] 0.5-hydrate]'
_space_group_crystal_system monoclinic
_space_group_IT_number 14
_space_group_name_Hall '-P 2yn'
_space_group_name_H-M_alt 'P 1 21/n 1'
_atom_sites_solution_hydrogens mixed
_audit_creation_method
;
Olex2 1.2-beta
(compiled 2018.05.18 svn.r3508 for OlexSys, GUI svn.r5497)
;
_cell_angle_alpha 90
_cell_angle_beta 100.732(3)
_cell_angle_gamma 90
_cell_formula_units_Z 4
_cell_length_a 11.0556(10)
_cell_length_b 9.5218(9)
_cell_length_c 18.2923(17)
_cell_measurement_reflns_used 9047
_cell_measurement_temperature 298(2)
_cell_measurement_theta_max 27.53
_cell_measurement_theta_min 2.93
_cell_volume 1891.9(3)
_computing_cell_refinement
;
SAINT (Bruker, 2016)
;
_computing_data_collection
;
APEX3 (Bruker, 2016)
;
_computing_data_reduction
;
SAINT (Bruker, 2016)
;
_computing_molecular_graphics
;
OLEX2 (Dolomanov <i>et al.</i>,  2009) and
<i>DIAMOND</i> (Brandenburg & Putz, 2005)
;
_computing_publication_material
;
OLEX2 (Dolomanov <i>et al.</i>,  2009)
;
_computing_structure_refinement
;
SHELXL2014 (Sheldrick, 2015b)
;
_computing_structure_solution
;
SHELXT (Sheldrick, 2015a)
;
_diffrn_ambient_temperature 298.42
_diffrn_measured_fraction_theta_full 0.998
_diffrn_measured_fraction_theta_max 0.998
_diffrn_measurement_device_type 'Bruker APEXII CCD'
_diffrn_measurement_method '\f and \w scans'
_diffrn_radiation_monochromator graphite
_diffrn_radiation_type MoK\a
_diffrn_radiation_wavelength 0.71073
_diffrn_reflns_av_R_equivalents 0.0344
_diffrn_reflns_av_unetI/netI 0.0158
_diffrn_reflns_limit_h_max 13
_diffrn_reflns_limit_h_min -13
_diffrn_reflns_limit_k_max 11
_diffrn_reflns_limit_k_min -11
_diffrn_reflns_limit_l_max 21
_diffrn_reflns_limit_l_min -21
_diffrn_reflns_number 39472
_diffrn_reflns_theta_full 25.045
_diffrn_reflns_theta_max 25.045
_diffrn_reflns_theta_min 2.845
_diffrn_standards_number 0
_exptl_absorpt_coefficient_mu 1.338
_exptl_absorpt_correction_T_max 0.7456
_exptl_absorpt_correction_T_min 0.6083
_exptl_absorpt_correction_type multi-scan
_exptl_absorpt_process_details
;
(SADABS; Bruker, 2008)
;
_exptl_crystal_colour colourless
_exptl_crystal_density_diffrn 1.614
_exptl_crystal_description block
_exptl_crystal_F_000 940
_exptl_crystal_size_max 0.15
_exptl_crystal_size_mid 0.11
_exptl_crystal_size_min 0.1
_refine_diff_density_max 0.219
_refine_diff_density_min -0.314
_refine_ls_extinction_method none
_refine_ls_goodness_of_fit_ref 1.079
_refine_ls_hydrogen_treatment constr
_refine_ls_matrix_type full
_refine_ls_number_parameters 283
_refine_ls_number_reflns 3350
_refine_ls_number_restraints 6
_refine_ls_restrained_S_all 1.080
_refine_ls_R_factor_all 0.0306
_refine_ls_R_factor_gt 0.0252
_refine_ls_shift/su_max 0.001
_refine_ls_shift/su_mean 0.000
_refine_ls_structure_factor_coef Fsqd
_refine_ls_weighting_details 'w=1/[\s^2^(Fo^2^)+(0.0282P)^2^+1.3393P] where P=(Fo^2^+2Fc^2^)/3'
_refine_ls_weighting_scheme calc
_refine_ls_wR_factor_gt 0.0608
_refine_ls_wR_factor_ref 0.0629
_reflns_number_gt 3020
_reflns_number_total 3350
_reflns_threshold_expression 'I > 2\s(I)'
_cod_data_source_file qf3043sup1.cif
_cod_data_source_block 1
_cod_original_sg_symbol_H-M 'P 21/n'
_cod_original_formula_sum 'C22 H16 N3 O4.50 Zn'
_cod_database_code 2022275
_shelx_space_group_comment
;
The symmetry employed for this shelxl refinement is uniquely defined
by the following loop, which should always be used as a source of
symmetry information in preference to the above space-group names.
They are only intended as comments.
;
_shelx_estimated_absorpt_t_min 0.825
_shelx_estimated_absorpt_t_max 0.878

loop_
_space_group_symop_operation_xyz
'x, y, z'
'-x+1/2, y+1/2, -z+1/2'
'-x, -y, -z'
'x-1/2, -y-1/2, z-1/2'

loop_
_atom_site_type_symbol
_atom_site_label
_atom_site_fract_x
_atom_site_fract_y
_atom_site_fract_z
_atom_site_U_iso_or_equiv
_atom_site_adp_type
_atom_site_calc_flag
_atom_site_occupancy
_atom_site_disorder_assembly
_atom_site_disorder_group
Zn Zn1 0.81921(2) 0.68197(2) 0.54500(2) 0.02175(8) Uani d 1 . .
O O1 0.21828(14) 0.06770(17) 0.09370(9) 0.0417(4) Uani d 1 . .
O O2 0.39703(14) -0.04452(16) 0.11804(8) 0.0378(4) Uani d 1 . .
O O3 0.66253(18) 0.74991(17) 0.38502(10) 0.0544(5) Uani d 1 . .
O O4 0.79147(14) 0.59343(17) 0.44749(8) 0.0404(4) Uani d 1 . .
N N1 0.66614(14) 0.77501(17) 0.56474(9) 0.0247(4) Uani d 1 . .
N N2 0.32981(14) 0.96120(18) 0.58118(10) 0.0297(4) Uani d 1 . .
H H2 0.3373 1.0467 0.5965 0.036 Uiso calc 1 . .
N N3 -0.02952(14) 0.80532(16) 0.54781(9) 0.0233(3) Uani d 1 . .
C C1 0.32588(19) 0.0580(2) 0.12630(11) 0.0287(5) Uani d 1 . .
C C2 0.38160(19) 0.1735(2) 0.17746(11) 0.0273(4) Uani d 1 . .
C C3 0.3040(2) 0.2796(2) 0.19696(12) 0.0333(5) Uani d 1 . .
H H3 0.2195 0.2747 0.1794 0.040 Uiso calc 1 . .
C C4 0.35173(19) 0.3888(2) 0.24119(12) 0.0344(5) Uani d 1 . .
H H4 0.2995 0.4575 0.2538 0.041 Uiso calc 1 . .
C C5 0.47955(18) 0.3988(2) 0.26806(11) 0.0265(4) Uani d 1 . .
C C6 0.55852(18) 0.2919(2) 0.24994(11) 0.0260(4) Uani d 1 . .
C C7 0.50535(19) 0.1799(2) 0.20385(11) 0.0282(4) Uani d 1 . .
H H7 0.5559 0.1092 0.1913 0.034 Uiso calc 1 . .
C C8 0.68630(19) 0.2995(2) 0.27878(11) 0.0303(5) Uani d 1 . .
H H8 0.7385 0.2306 0.2664 0.036 Uiso calc 1 . .
C C9 0.73362(19) 0.4070(2) 0.32455(11) 0.0303(5) Uani d 1 . .
H H9 0.8173 0.4087 0.3447 0.036 Uiso calc 1 . .
C C10 0.65609(19) 0.5159(2) 0.34153(11) 0.0279(4) Uani d 1 . .
C C11 0.53275(19) 0.5117(2) 0.31338(11) 0.0305(5) Uani d 1 . .
H H11 0.4827 0.5844 0.3242 0.037 Uiso calc 1 . .
C C12 0.7065(2) 0.6314(2) 0.39428(11) 0.0308(5) Uani d 1 . .
C C13 0.56050(18) 0.7026(2) 0.54888(12) 0.0293(4) Uani d 1 . .
H H13 0.5646 0.6096 0.5339 0.035 Uiso calc 1 . .
C C14 0.44746(18) 0.7559(2) 0.55314(12) 0.0289(4) Uani d 1 . .
H H14 0.3776 0.6998 0.5416 0.035 Uiso calc 1 . .
C C15 0.43748(17) 0.8948(2) 0.57481(11) 0.0238(4) Uani d 1 . .
C C16 0.54713(18) 0.9705(2) 0.59323(12) 0.0320(5) Uani d 1 . .
H H16 0.5458 1.0629 0.6095 0.038 Uiso calc 1 . .
C C17 0.65626(18) 0.9087(2) 0.58727(12) 0.0311(5) Uani d 1 . .
H H17 0.7278 0.9618 0.5994 0.037 Uiso calc 1 . .
C C18 0.21066(16) 0.90947(19) 0.56635(11) 0.0229(4) Uani d 1 . .
C C19 0.12665(18) 0.9618(2) 0.60736(12) 0.0301(5) Uani d 1 . .
H H19 0.1494 1.0338 0.6415 0.036 Uiso calc 1 . .
C C20 0.01048(17) 0.9069(2) 0.59719(11) 0.0294(5) Uani d 1 . .
H H20 -0.0437 0.9418 0.6260 0.035 Uiso calc 1 . .
C C21 0.04987(17) 0.7614(2) 0.50539(11) 0.0273(4) Uani d 1 . .
H H21 0.0230 0.6941 0.4691 0.033 Uiso calc 1 . .
C C22 0.16804(18) 0.8098(2) 0.51240(11) 0.0276(4) Uani d 1 . .
H H22 0.2192 0.7763 0.4813 0.033 Uiso calc 1 . .
O O1W 0.4755(6) 0.8144(8) 0.2542(4) 0.116(2) Uani d 0.5 . .
H H1WA 0.5493 0.8372 0.2724 0.174 Uiso d 0.5 . .
H H1WB 0.4648 0.8420 0.2093 0.174 Uiso d 0.5 . .

loop_
_atom_site_aniso_label
_atom_site_aniso_U_11
_atom_site_aniso_U_22
_atom_site_aniso_U_33
_atom_site_aniso_U_12
_atom_site_aniso_U_13
_atom_site_aniso_U_23
Zn1 0.01634(12) 0.02300(13) 0.02494(13) 0.00070(9) 0.00132(8) -0.00038(9)
O1 0.0335(9) 0.0397(9) 0.0477(9) -0.0085(7) -0.0031(7) -0.0056(7)
O2 0.0372(8) 0.0327(8) 0.0404(9) -0.0018(7) -0.0010(7) -0.0118(7)
O3 0.0815(14) 0.0235(9) 0.0513(11) -0.0046(9) -0.0058(9) -0.0070(8)
O4 0.0347(8) 0.0510(10) 0.0324(8) 0.0011(7) -0.0017(7) -0.0151(7)
N1 0.0172(8) 0.0250(9) 0.0318(9) 0.0006(7) 0.0043(7) 0.0008(7)
N2 0.0189(8) 0.0202(8) 0.0509(11) -0.0019(7) 0.0092(7) -0.0083(8)
N3 0.0192(8) 0.0243(9) 0.0265(8) -0.0001(6) 0.0044(6) -0.0009(7)
C1 0.0349(12) 0.0281(11) 0.0234(10) -0.0091(9) 0.0059(9) 0.0010(9)
C2 0.0316(11) 0.0259(11) 0.0241(10) -0.0054(8) 0.0044(8) 0.0003(8)
C3 0.0268(11) 0.0356(12) 0.0358(12) -0.0013(9) 0.0015(9) -0.0037(10)
C4 0.0305(11) 0.0330(12) 0.0390(12) 0.0063(9) 0.0047(9) -0.0069(10)
C5 0.0299(11) 0.0247(10) 0.0250(10) 0.0011(8) 0.0048(8) 0.0004(8)
C6 0.0279(10) 0.0251(10) 0.0246(10) -0.0010(8) 0.0043(8) 0.0007(8)
C7 0.0327(11) 0.0234(10) 0.0282(10) 0.0009(8) 0.0053(8) -0.0033(8)
C8 0.0303(11) 0.0281(11) 0.0319(11) 0.0031(9) 0.0037(9) -0.0024(9)
C9 0.0301(11) 0.0290(11) 0.0296(11) -0.0044(9) 0.0003(8) 0.0003(9)
C10 0.0368(11) 0.0241(10) 0.0218(10) -0.0067(9) 0.0025(8) 0.0008(8)
C11 0.0375(12) 0.0247(11) 0.0288(11) 0.0024(9) 0.0051(9) -0.0031(9)
C12 0.0366(12) 0.0280(11) 0.0284(11) -0.0099(9) 0.0078(9) -0.0042(9)
C13 0.0228(10) 0.0203(10) 0.0445(12) 0.0006(8) 0.0056(9) -0.0012(9)
C14 0.0192(10) 0.0206(10) 0.0468(12) -0.0041(8) 0.0056(9) -0.0001(9)
C15 0.0188(9) 0.0246(10) 0.0287(10) -0.0008(8) 0.0060(8) 0.0014(8)
C16 0.0247(10) 0.0250(11) 0.0466(13) -0.0033(8) 0.0072(9) -0.0123(10)
C17 0.0186(10) 0.0310(11) 0.0429(12) -0.0054(8) 0.0036(9) -0.0084(9)
C18 0.0183(9) 0.0187(9) 0.0315(10) 0.0018(7) 0.0039(8) 0.0020(8)
C19 0.0229(10) 0.0271(11) 0.0400(12) -0.0006(8) 0.0050(9) -0.0142(9)
C20 0.0202(10) 0.0333(11) 0.0360(11) 0.0022(8) 0.0087(8) -0.0102(9)
C21 0.0236(10) 0.0288(11) 0.0294(10) -0.0011(8) 0.0050(8) -0.0086(9)
C22 0.0229(10) 0.0316(11) 0.0303(10) 0.0022(8) 0.0098(8) -0.0062(9)
O1W 0.098(4) 0.135(5) 0.117(5) 0.026(4) 0.023(3) 0.073(4)

loop_
_atom_type_symbol
_atom_type_description
_atom_type_scat_dispersion_real
_atom_type_scat_dispersion_imag
_atom_type_scat_source
C C 0.0033 0.0016 'International Tables Vol C Tables 4.2.6.8 and 6.1.1.4'
H H 0.0000 0.0000 'International Tables Vol C Tables 4.2.6.8 and 6.1.1.4'
N N 0.0061 0.0033 'International Tables Vol C Tables 4.2.6.8 and 6.1.1.4'
O O 0.0106 0.0060 'International Tables Vol C Tables 4.2.6.8 and 6.1.1.4'
Zn Zn 0.2839 1.4301 'International Tables Vol C Tables 4.2.6.8 and 6.1.1.4'

loop_
_geom_angle_atom_site_label_1
_geom_angle_atom_site_label_2
_geom_angle_atom_site_label_3
_geom_angle_site_symmetry_1
_geom_angle_site_symmetry_3
_geom_angle
_geom_angle_publ_flag
O2 Zn1 N1 4_666 . 116.94(7) y
O2 Zn1 N3 4_666 1_655 96.56(6) y
O4 Zn1 O2 . 4_666 108.14(7) y
O4 Zn1 N1 . . 111.28(7) y
O4 Zn1 N3 . 1_655 105.17(7) y
N1 Zn1 N3 . 1_655 117.27(7) y
C1 O2 Zn1 . 4_565 112.95(13) y
C12 O4 Zn1 . . 123.10(14) y
C13 N1 Zn1 . . 117.71(13) y
C13 N1 C17 . . 115.77(16) ?
C17 N1 Zn1 . . 126.31(13) y
C15 N2 H2 . . 115.5 ?
C15 N2 C18 . . 128.90(17) ?
C18 N2 H2 . . 115.5 ?
C20 N3 Zn1 . 1_455 126.81(13) y
C20 N3 C21 . . 116.44(16) ?
C21 N3 Zn1 . 1_455 115.34(13) y
O1 C1 O2 . . 124.02(19) ?
O1 C1 C2 . . 119.68(19) ?
O2 C1 C2 . . 116.27(18) ?
C3 C2 C1 . . 118.89(18) ?
C7 C2 C1 . . 121.43(19) ?
C7 C2 C3 . . 119.66(18) ?
C2 C3 H3 . . 119.7 ?
C4 C3 C2 . . 120.60(19) ?
C4 C3 H3 . . 119.7 ?
C3 C4 H4 . . 119.6 ?
C3 C4 C5 . . 120.71(19) ?
C5 C4 H4 . . 119.6 ?
C4 C5 C6 . . 119.36(18) ?
C4 C5 C11 . . 122.33(19) ?
C11 C5 C6 . . 118.32(18) ?
C7 C6 C5 . . 118.25(18) ?
C8 C6 C5 . . 119.39(18) ?
C8 C6 C7 . . 122.35(18) ?
C2 C7 C6 . . 121.41(19) ?
C2 C7 H7 . . 119.3 ?
C6 C7 H7 . . 119.3 ?
C6 C8 H8 . . 119.7 ?
C9 C8 C6 . . 120.67(19) ?
C9 C8 H8 . . 119.7 ?
C8 C9 H9 . . 119.8 ?
C8 C9 C10 . . 120.37(19) ?
C10 C9 H9 . . 119.8 ?
C9 C10 C12 . . 120.70(18) ?
C11 C10 C9 . . 119.91(18) ?
C11 C10 C12 . . 119.27(19) ?
C5 C11 H11 . . 119.4 ?
C10 C11 C5 . . 121.27(19) ?
C10 C11 H11 . . 119.4 ?
O3 C12 O4 . . 125.7(2) ?
O3 C12 C10 . . 119.68(19) ?
O4 C12 C10 . . 114.61(19) ?
N1 C13 H13 . . 117.7 ?
N1 C13 C14 . . 124.51(19) ?
C14 C13 H13 . . 117.7 ?
C13 C14 H14 . . 120.3 ?
C13 C14 C15 . . 119.48(18) ?
C15 C14 H14 . . 120.3 ?
N2 C15 C14 . . 125.36(17) ?
N2 C15 C16 . . 118.00(17) ?
C14 C15 C16 . . 116.62(17) ?
C15 C16 H16 . . 120.0 ?
C17 C16 C15 . . 119.91(19) ?
C17 C16 H16 . . 120.0 ?
N1 C17 C16 . . 123.68(18) ?
N1 C17 H17 . . 118.2 ?
C16 C17 H17 . . 118.2 ?
N2 C18 C19 . . 118.24(17) ?
N2 C18 C22 . . 124.58(17) ?
C22 C18 C19 . . 117.18(17) ?
C18 C19 H19 . . 120.2 ?
C20 C19 C18 . . 119.61(18) ?
C20 C19 H19 . . 120.2 ?
N3 C20 C19 . . 123.46(18) ?
N3 C20 H20 . . 118.3 ?
C19 C20 H20 . . 118.3 ?
N3 C21 H21 . . 118.1 ?
N3 C21 C22 . . 123.79(18) ?
C22 C21 H21 . . 118.1 ?
C18 C22 H22 . . 120.4 ?
C21 C22 C18 . . 119.29(18) ?
C21 C22 H22 . . 120.4 ?
H1WA O1W H1WB . . 104.5 ?

loop_
_geom_bond_atom_site_label_1
_geom_bond_atom_site_label_2
_geom_bond_site_symmetry_2
_geom_bond_distance
_geom_bond_publ_flag
Zn1 O2 4_666 1.9520(14) y
Zn1 O4 . 1.9450(14) y
Zn1 N1 . 2.0016(16) y
Zn1 N3 1_655 2.0365(16) y
O1 C1 . 1.231(2) ?
O2 Zn1 4_565 1.9519(14) ?
O2 C1 . 1.280(3) ?
O3 C12 . 1.228(3) ?
O4 C12 . 1.273(3) ?
N1 C13 . 1.341(3) ?
N1 C17 . 1.349(3) ?
N2 H2 . 0.8600 ?
N2 C15 . 1.372(2) ?
N2 C18 . 1.385(2) ?
N3 Zn1 1_455 2.0364(16) ?
N3 C20 . 1.341(3) ?
N3 C21 . 1.342(2) ?
C1 C2 . 1.500(3) ?
C2 C3 . 1.413(3) ?
C2 C7 . 1.365(3) ?
C3 H3 . 0.9300 ?
C3 C4 . 1.362(3) ?
C4 H4 . 0.9300 ?
C4 C5 . 1.410(3) ?
C5 C6 . 1.420(3) ?
C5 C11 . 1.417(3) ?
C6 C7 . 1.418(3) ?
C6 C8 . 1.415(3) ?
C7 H7 . 0.9300 ?
C8 H8 . 0.9300 ?
C8 C9 . 1.363(3) ?
C9 H9 . 0.9300 ?
C9 C10 . 1.416(3) ?
C10 C11 . 1.365(3) ?
C10 C12 . 1.500(3) ?
C11 H11 . 0.9300 ?
C13 H13 . 0.9300 ?
C13 C14 . 1.364(3) ?
C14 H14 . 0.9300 ?
C14 C15 . 1.391(3) ?
C15 C16 . 1.397(3) ?
C16 H16 . 0.9300 ?
C16 C17 . 1.365(3) ?
C17 H17 . 0.9300 ?
C18 C19 . 1.391(3) ?
C18 C22 . 1.387(3) ?
C19 H19 . 0.9300 ?
C19 C20 . 1.367(3) ?
C20 H20 . 0.9300 ?
C21 H21 . 0.9300 ?
C21 C22 . 1.369(3) ?
C22 H22 . 0.9300 ?
O1W H1WA . 0.8499 ?
O1W H1WB . 0.8507 ?

_cod_database_fobs_code 2022275
